data_4311400
loop_
_publ_author_name
'Konstantin A. Brylev'
'Yuri V. Mironov'
'Nikolai G. Naumov'
'Vladimir E. Fedorov'
'James A. Ibers'

_publ_section_title
;
 New Compounds from Tellurocyanide Rhenium Cluster Anions and
 3d-Transition Metal Cations Coordinated with Ethylenediamine
;
_journal_name_full 'Inorganic Chemistry'
_journal_page_first 4833
_journal_page_last 4838
_journal_paper_doi 10.1021/ic040046j
_journal_volume 43
_journal_year 2004
_chemical_formula_sum 'C14 H40 N14 O4 Re6 Te8 Zn2'
_chemical_formula_weight 2737.34
_chemical_name_systematic
;

  ?

;
_space_group_IT_number 14
_symmetry_cell_setting monoclinic
_symmetry_space_group_name_Hall '-P 2yn'
_symmetry_space_group_name_H-M 'P 1 21/n 1'
_atom_sites_solution_hydrogens geom
_atom_sites_solution_primary direct
_atom_sites_solution_secondary difmap
_audit_creation_method SHELXL-97
_cell_angle_alpha 90.00
_cell_angle_beta 92.0700(10)
_cell_angle_gamma 90.00
_cell_formula_units_Z 4
_cell_length_a 10.7689(6)
_cell_length_b 16.5594(9)
_cell_length_c 24.3631(14)
_cell_measurement_temperature 153(2)
_cell_volume 4341.8(4)
_computing_cell_refinement 'SAINT (Bruker 2000)'
_computing_data_collection 'SMART (Bruker 2000)'
_computing_data_reduction SAINT
_computing_molecular_graphics 'XP in SHELXTL'
_computing_structure_refinement SHELXTL
_computing_structure_solution 'SHELXTL (Sheldrick, 2000)'
_diffrn_ambient_temperature 153(2)
_diffrn_measured_fraction_theta_full 0.934
_diffrn_measured_fraction_theta_max 0.934
_diffrn_radiation_monochromator graphite
_diffrn_radiation_source 'fine-focus sealed tube'
_diffrn_radiation_type MoK\a
_diffrn_radiation_wavelength 0.71073
_diffrn_reflns_av_R_equivalents 0.0398
_diffrn_reflns_av_sigmaI/netI 0.0315
_diffrn_reflns_limit_h_max 14
_diffrn_reflns_limit_h_min -14
_diffrn_reflns_limit_k_max 21
_diffrn_reflns_limit_k_min -22
_diffrn_reflns_limit_l_max 32
_diffrn_reflns_limit_l_min -31
_diffrn_reflns_number 51132
_diffrn_reflns_theta_full 28.94
_diffrn_reflns_theta_max 28.94
_diffrn_reflns_theta_min 1.49
_exptl_absorpt_coefficient_mu 23.050
_exptl_crystal_density_diffrn 4.188
_exptl_crystal_density_method 'not measured'
_exptl_crystal_F_000 4720
_refine_diff_density_max 6.566
_refine_diff_density_min -1.772
_refine_diff_density_rms 0.360
_refine_ls_extinction_method none
_refine_ls_goodness_of_fit_ref 1.166
_refine_ls_hydrogen_treatment mixed
_refine_ls_matrix_type full
_refine_ls_number_parameters 452
_refine_ls_number_reflns 10721
_refine_ls_number_restraints 0
_refine_ls_restrained_S_all 1.166
_refine_ls_R_factor_all 0.0464
_refine_ls_R_factor_gt 0.0330
_refine_ls_shift/su_max 0.072
_refine_ls_shift/su_mean 0.003
_refine_ls_structure_factor_coef Fsqd
_refine_ls_weighting_details
; calc

  [1.00000+0.00000exp(0.00(sin\q/\l)^2^)]/

    [\s^2^(Fo^2^)+0.0000+0.0000*P+(0.0400P)^2^+0.0000sin\q/\l]

  where P = 1.00000Fo^2^ + 0.00000Fc^2^

;
_refine_ls_weighting_scheme calc
_refine_ls_wR_factor_gt 0.0754
_refine_ls_wR_factor_ref 0.0811
_reflns_number_gt 8533
_reflns_number_total 10721
_reflns_threshold_expression >2sigma(I)
_cod_data_source_file ic040046j_5.cif
_cod_data_source_block compound5
_cod_database_code 4311400

loop_
_symmetry_equiv_pos_as_xyz
'x, y, z'
'-x+1/2, y+1/2, -z+1/2'
'-x, -y, -z'
'x-1/2, -y-1/2, z-1/2'

loop_
_atom_site_label
_atom_site_type_symbol
_atom_site_fract_x
_atom_site_fract_y
_atom_site_fract_z
_atom_site_U_iso_or_equiv
_atom_site_adp_type
_atom_site_occupancy
_atom_site_symmetry_multiplicity
_atom_site_calc_flag
_atom_site_refinement_flags
_atom_site_disorder_assembly
_atom_site_disorder_group
Re1 Re 0.38155(2) 0.201368(14) 0.285563(11) 0.01262(6) Uani 1 1 d . . .
Re2 Re 0.16798(2) 0.320603(15) 0.375891(12) 0.01560(7) Uani 1 1 d . . .
Re3 Re 0.37533(2) 0.232107(15) 0.393719(11) 0.01373(6) Uani 1 1 d . . .
Re4 Re 0.37433(2) 0.354248(14) 0.321658(11) 0.01368(6) Uani 1 1 d . . .
Re5 Re 0.17732(2) 0.166552(14) 0.341169(11) 0.01301(6) Uani 1 1 d . . .
Re6 Re 0.17593(2) 0.289452(14) 0.268233(11) 0.01376(6) Uani 1 1 d . . .
Te1 Te 0.38529(4) 0.07803(2) 0.35767(2) 0.01849(10) Uani 1 1 d . . .
Te2 Te 0.38242(4) 0.32447(3) 0.213283(19) 0.01918(10) Uani 1 1 d . . .
Te3 Te -0.03167(4) 0.25367(2) 0.32309(2) 0.01829(10) Uani 1 1 d . . .
Te4 Te 0.36612(4) 0.38660(3) 0.42960(2) 0.02179(10) Uani 1 1 d . . .
Te5 Te 0.16990(4) 0.19976(3) 0.44964(2) 0.02171(10) Uani 1 1 d . . .
Te6 Te 0.16832(4) 0.44346(2) 0.30279(2) 0.02186(11) Uani 1 1 d . . .
Te7 Te 0.18231(4) 0.13560(2) 0.232921(19) 0.01765(10) Uani 1 1 d . . .
Te8 Te 0.58374(4) 0.26507(2) 0.338426(19) 0.01702(10) Uani 1 1 d . . .
C1 C 0.4984(5) 0.1377(4) 0.2340(3) 0.0174(14) Uani 1 1 d . . .
C2 C 0.0455(6) 0.3896(5) 0.4215(4) 0.0334(19) Uani 1 1 d . . .
C3 C 0.4870(6) 0.2010(4) 0.4626(3) 0.0200(14) Uani 1 1 d . . .
C4 C 0.4866(6) 0.4563(4) 0.3132(3) 0.0198(14) Uani 1 1 d . . .
C5 C 0.0716(6) 0.0615(4) 0.3550(3) 0.0203(14) Uani 1 1 d . . .
C6 C 0.0712(6) 0.3231(4) 0.1966(3) 0.0225(15) Uani 1 1 d . . .
C11 C 0.6980(8) 0.3937(5) 0.5117(4) 0.047(2) Uani 1 1 d . . .
H11A H 0.7711 0.4231 0.5273 0.056 Uiso 1 1 calc R . .
H11B H 0.6479 0.4320 0.4889 0.056 Uiso 1 1 calc R . .
C12 C 0.7586(8) 0.0414(4) 0.5263(3) 0.0329(18) Uani 1 1 d . . .
H12A H 0.6747 0.0352 0.5088 0.039 Uiso 1 1 calc R . .
H12B H 0.7826 -0.0106 0.5436 0.039 Uiso 1 1 calc R . .
C13 C 0.8506(7) 0.0633(5) 0.4832(3) 0.0339(19) Uani 1 1 d . . .
H13A H 0.9355 0.0662 0.5001 0.041 Uiso 1 1 calc R . .
H13B H 0.8498 0.0217 0.4541 0.041 Uiso 1 1 calc R . .
C14 C 0.6242(8) 0.3635(5) 0.5557(4) 0.046(2) Uani 1 1 d . . .
H14A H 0.5435 0.3437 0.5402 0.055 Uiso 1 1 calc R . .
H14B H 0.6073 0.4081 0.5814 0.055 Uiso 1 1 calc R . .
C21 C 0.7142(8) -0.0046(5) 0.3069(4) 0.042(2) Uani 1 1 d . . .
H21A H 0.6237 0.0061 0.3062 0.051 Uiso 1 1 calc R . .
H21B H 0.7425 -0.0140 0.3455 0.051 Uiso 1 1 calc R . .
C22 C 0.7408(8) -0.0773(5) 0.2729(4) 0.048(3) Uani 1 1 d . . .
H22A H 0.6950 -0.1246 0.2866 0.058 Uiso 1 1 calc R . .
H22B H 0.8307 -0.0896 0.2752 0.058 Uiso 1 1 calc R . .
C23 C 0.8378(14) 0.1844(7) 0.1193(5) 0.083(4) Uani 1 1 d . . .
H23A H 0.8356 0.2411 0.1064 0.100 Uiso 1 1 calc R . .
H23B H 0.9224 0.1629 0.1141 0.100 Uiso 1 1 calc R . .
C24 C 0.7481(12) 0.1370(8) 0.0878(5) 0.074(4) Uani 1 1 d . . .
H24A H 0.7708 0.1366 0.0487 0.089 Uiso 1 1 calc R . .
H24B H 0.6651 0.1624 0.0899 0.089 Uiso 1 1 calc R . .
N1 N 0.5654(5) 0.1050(3) 0.2061(3) 0.0222(13) Uani 1 1 d . . .
N2 N -0.0266(7) 0.4301(5) 0.4423(4) 0.058(2) Uani 1 1 d . . .
N3 N 0.5528(5) 0.1879(4) 0.4995(3) 0.0286(14) Uani 1 1 d . . .
N4 N 0.5534(5) 0.5098(3) 0.3112(3) 0.0283(15) Uani 1 1 d . . .
N5 N 0.0157(5) 0.0043(3) 0.3637(3) 0.0264(14) Uani 1 1 d . . .
N6 N 0.0193(6) 0.3416(4) 0.1571(3) 0.0356(16) Uani 1 1 d . . .
N11 N 0.7396(6) 0.3273(4) 0.4774(3) 0.0339(16) Uani 1 1 d . . .
H11C H 0.8149 0.3402 0.4629 0.041 Uiso 1 1 calc R . .
H11D H 0.6830 0.3191 0.4487 0.041 Uiso 1 1 calc R . .
N12 N 0.6897(6) 0.2953(4) 0.5869(3) 0.0346(16) Uani 1 1 d . . .
H12C H 0.6349 0.2682 0.6085 0.042 Uiso 1 1 calc R . .
H12D H 0.7537 0.3151 0.6090 0.042 Uiso 1 1 calc R . .
N13 N 0.8148(6) 0.1431(4) 0.4593(3) 0.0304(15) Uani 1 1 d . . .
H13C H 0.7505 0.1371 0.4338 0.037 Uiso 1 1 calc R . .
H13D H 0.8812 0.1660 0.4424 0.037 Uiso 1 1 calc R . .
N14 N 0.7566(5) 0.1050(3) 0.5682(3) 0.0243(13) Uani 1 1 d . . .
H14C H 0.8250 0.1006 0.5918 0.029 Uiso 1 1 calc R . .
H14D H 0.6862 0.1005 0.5883 0.029 Uiso 1 1 calc R . .
N21 N 0.7807(6) 0.0653(4) 0.2841(3) 0.0319(15) Uani 1 1 d . . .
H21C H 0.8635 0.0634 0.2946 0.038 Uiso 1 1 calc R . .
H21D H 0.7478 0.1128 0.2967 0.038 Uiso 1 1 calc R . .
N22 N 0.7008(6) -0.0600(4) 0.2147(3) 0.0389(19) Uani 1 1 d . . .
H22C H 0.6158 -0.0641 0.2104 0.047 Uiso 1 1 calc R . .
H22D H 0.7365 -0.0964 0.1914 0.047 Uiso 1 1 calc R . .
N23 N 0.8093(6) 0.1813(4) 0.1774(4) 0.046(2) Uani 1 1 d . . .
H23C H 0.7446 0.2156 0.1844 0.055 Uiso 1 1 calc R . .
H23D H 0.8774 0.1969 0.1987 0.055 Uiso 1 1 calc R . .
N24 N 0.7420(8) 0.0518(5) 0.1084(3) 0.056(2) Uani 1 1 d . . .
H24C H 0.8056 0.0215 0.0948 0.067 Uiso 1 1 calc R . .
H24D H 0.6675 0.0284 0.0977 0.067 Uiso 1 1 calc R . .
Zn1 Zn 0.75830(7) 0.21794(5) 0.52635(3) 0.02191(18) Uani 1 1 d . . .
Zn2 Zn 0.75935(7) 0.05927(5) 0.19651(4) 0.02253(18) Uani 1 1 d . . .
O1 O 0.6063(6) 0.3576(4) 0.0993(3) 0.0441(18) Uani 1 1 d . . .
H11 H 0.668(6) 0.360(4) 0.082(3) 0.009(18) Uiso 1 1 d . . .
H12 H 0.581(8) 0.396(5) 0.109(4) 0.03(3) Uiso 1 1 d . . .
O2 O 0.8498(5) 0.3986(4) 0.0715(3) 0.0356(14) Uani 1 1 d . . .
H21 H 0.891(7) 0.383(4) 0.093(3) 0.01(2) Uiso 1 1 d . . .
H22 H 0.909(13) 0.391(9) 0.049(6) 0.12(6) Uiso 1 1 d . . .
O3 O 0.9415(7) 0.3994(5) 0.5947(4) 0.074(2) Uiso 1 1 d . . .
H3A H 0.9940 0.4130 0.6270 0.050 Uiso 1 1 d . . .
H3B H 0.9320 0.4460 0.5700 0.050 Uiso 1 1 d . . .
O11 O 0.9457(5) 0.2474(4) 0.5498(3) 0.0340(14) Uani 1 1 d . . .
H111 H 1.005(7) 0.209(5) 0.570(3) 0.04(2) Uiso 1 1 d . . .
H112 H 0.967(7) 0.291(5) 0.558(3) 0.02(2) Uiso 1 1 d . . .

loop_
_atom_site_aniso_label
_atom_site_aniso_U_11
_atom_site_aniso_U_22
_atom_site_aniso_U_33
_atom_site_aniso_U_23
_atom_site_aniso_U_13
_atom_site_aniso_U_12
Re1 0.01073(12) 0.01124(12) 0.01591(14) 0.00041(9) 0.00071(10) 0.00060(9)
Re2 0.01196(12) 0.01359(12) 0.02143(15) -0.00273(10) 0.00307(10) -0.00065(9)
Re3 0.01161(12) 0.01439(12) 0.01518(14) 0.00087(10) 0.00047(10) -0.00070(9)
Re4 0.01030(12) 0.01068(12) 0.02007(15) 0.00021(10) 0.00055(10) -0.00033(9)
Re5 0.01043(12) 0.01081(12) 0.01780(14) 0.00117(10) 0.00072(10) -0.00019(9)
Re6 0.01074(12) 0.01170(12) 0.01875(14) 0.00200(10) -0.00090(10) 0.00021(9)
Te1 0.0157(2) 0.0139(2) 0.0259(3) 0.00472(17) 0.00162(18) 0.00215(15)
Te2 0.0171(2) 0.0204(2) 0.0200(2) 0.00542(17) 0.00100(17) -0.00113(16)
Te3 0.01091(19) 0.0155(2) 0.0285(3) 0.00153(18) 0.00076(17) 0.00002(15)
Te4 0.0197(2) 0.0215(2) 0.0242(3) -0.00761(19) 0.00131(18) -0.00246(17)
Te5 0.0186(2) 0.0266(2) 0.0203(2) 0.00178(19) 0.00426(18) -0.00262(17)
Te6 0.0146(2) 0.0120(2) 0.0389(3) 0.00164(19) -0.00023(19) 0.00130(15)
Te7 0.0163(2) 0.0161(2) 0.0205(2) -0.00327(17) -0.00127(17) -0.00107(15)
Te8 0.01147(19) 0.0174(2) 0.0222(2) 0.00090(17) 0.00051(17) -0.00012(15)
C1 0.006(3) 0.018(3) 0.028(4) 0.003(3) -0.004(3) -0.002(2)
C2 0.019(4) 0.032(4) 0.050(6) -0.011(4) 0.005(4) -0.003(3)
C3 0.013(3) 0.020(3) 0.027(4) 0.002(3) 0.003(3) 0.001(2)
C4 0.017(3) 0.012(3) 0.030(4) 0.003(3) 0.001(3) 0.002(2)
C5 0.018(3) 0.021(3) 0.021(4) 0.000(3) -0.003(3) -0.001(3)
C6 0.019(3) 0.021(3) 0.028(4) 0.001(3) -0.001(3) -0.001(3)
C11 0.049(5) 0.020(4) 0.071(7) 0.003(4) -0.007(5) -0.002(4)
C12 0.047(5) 0.019(4) 0.032(5) 0.000(3) -0.003(4) 0.000(3)
C13 0.038(4) 0.030(4) 0.034(5) -0.004(4) 0.005(4) 0.008(3)
C14 0.040(5) 0.036(5) 0.061(7) -0.011(5) 0.004(5) 0.001(4)
C21 0.034(4) 0.048(5) 0.045(6) 0.023(4) 0.015(4) 0.016(4)
C22 0.029(4) 0.033(5) 0.084(8) 0.026(5) 0.017(5) 0.008(4)
C23 0.123(11) 0.060(7) 0.066(9) 0.019(7) 0.004(8) -0.024(8)
C24 0.085(9) 0.096(10) 0.042(7) 0.027(7) 0.004(6) 0.001(8)
N1 0.015(3) 0.027(3) 0.025(3) -0.010(3) 0.001(2) 0.005(2)
N2 0.040(4) 0.068(6) 0.067(6) -0.035(5) 0.020(4) 0.003(4)
N3 0.024(3) 0.038(4) 0.023(4) 0.006(3) -0.005(3) 0.000(3)
N4 0.019(3) 0.017(3) 0.049(4) 0.003(3) 0.001(3) -0.002(2)
N5 0.023(3) 0.019(3) 0.038(4) 0.004(3) 0.001(3) -0.007(2)
N6 0.026(3) 0.042(4) 0.039(4) 0.006(3) -0.010(3) 0.003(3)
N11 0.033(4) 0.032(4) 0.036(4) 0.004(3) -0.010(3) -0.004(3)
N12 0.032(4) 0.035(4) 0.037(4) -0.008(3) 0.007(3) 0.001(3)
N13 0.034(3) 0.032(4) 0.025(4) 0.001(3) 0.006(3) 0.000(3)
N14 0.023(3) 0.023(3) 0.026(4) 0.005(3) -0.004(3) -0.004(2)
N21 0.029(3) 0.031(3) 0.035(4) 0.002(3) -0.009(3) 0.005(3)
N22 0.017(3) 0.020(3) 0.079(6) -0.010(3) 0.002(3) -0.002(2)
N23 0.032(4) 0.027(4) 0.078(7) 0.014(4) 0.007(4) -0.002(3)
N24 0.055(5) 0.075(6) 0.038(5) -0.021(4) -0.007(4) 0.021(4)
Zn1 0.0253(4) 0.0193(4) 0.0211(4) 0.0006(3) 0.0002(3) 0.0008(3)
Zn2 0.0207(4) 0.0186(4) 0.0282(5) -0.0026(3) 0.0004(3) 0.0043(3)
O1 0.026(3) 0.041(4) 0.065(5) -0.025(3) 0.013(3) -0.005(3)
O2 0.029(3) 0.050(4) 0.028(4) 0.002(3) -0.002(3) 0.014(3)
O11 0.026(3) 0.029(3) 0.046(4) 0.000(3) -0.005(3) -0.001(2)

loop_
_atom_type_symbol
_atom_type_description
_atom_type_scat_dispersion_real
_atom_type_scat_dispersion_imag
_atom_type_scat_source
C C 0.0033 0.0016 'International Tables Vol C Tables 4.2.6.8 and 6.1.1.4'
H H 0.0000 0.0000 'International Tables Vol C Tables 4.2.6.8 and 6.1.1.4'
N N 0.0061 0.0033 'International Tables Vol C Tables 4.2.6.8 and 6.1.1.4'
O O 0.0106 0.0060 'International Tables Vol C Tables 4.2.6.8 and 6.1.1.4'
Re Re -1.0185 7.2310 'International Tables Vol C Tables 4.2.6.8 and 6.1.1.4'
Te Te -0.5308 1.6751 'International Tables Vol C Tables 4.2.6.8 and 6.1.1.4'
Zn Zn 0.2839 1.4301 'International Tables Vol C Tables 4.2.6.8 and 6.1.1.4'

loop_
_geom_angle_atom_site_label_1
_geom_angle_atom_site_label_2
_geom_angle_atom_site_label_3
_geom_angle
_geom_angle_site_symmetry_1
_geom_angle_site_symmetry_3
_geom_angle_publ_flag
C1 Re1 Re6 133.82(18) . . ?
C1 Re1 Re4 134.20(16) . . ?
Re6 Re1 Re4 60.193(9) . . ?
C1 Re1 Re3 136.07(18) . . ?
Re6 Re1 Re3 90.095(11) . . ?
Re4 Re1 Re3 59.841(9) . . ?
C1 Re1 Re5 135.61(16) . . ?
Re6 Re1 Re5 60.537(9) . . ?
Re4 Re1 Re5 90.186(10) . . ?
Re3 Re1 Re5 59.757(9) . . ?
C1 Re1 Te7 89.79(16) . . ?
Re6 Re1 Te7 60.236(12) . . ?
Re4 Re1 Te7 120.425(13) . . ?
Re3 Re1 Te7 119.771(14) . . ?
Re5 Re1 Te7 60.014(12) . . ?
C1 Re1 Te1 90.80(18) . . ?
Re6 Re1 Te1 120.647(14) . . ?
Re4 Re1 Te1 120.123(15) . . ?
Re3 Re1 Te1 60.287(13) . . ?
Re5 Re1 Te1 60.110(11) . . ?
Te7 Re1 Te1 89.817(15) . . ?
C1 Re1 Te2 88.44(18) . . ?
Re6 Re1 Te2 60.405(12) . . ?
Re4 Re1 Te2 60.062(13) . . ?
Re3 Re1 Te2 119.901(14) . . ?
Re5 Re1 Te2 120.941(13) . . ?
Te7 Re1 Te2 90.931(15) . . ?
Te1 Re1 Te2 178.934(15) . . ?
C1 Re1 Te8 89.50(16) . . ?
Re6 Re1 Te8 120.715(13) . . ?
Re4 Re1 Te8 60.525(11) . . ?
Re3 Re1 Te8 60.470(12) . . ?
Re5 Re1 Te8 120.218(15) . . ?
Te7 Re1 Te8 179.046(15) . . ?
Te1 Re1 Te8 89.561(15) . . ?
Te2 Re1 Te8 89.681(15) . . ?
C2 Re2 Re6 131.9(2) . . ?
C2 Re2 Re4 134.1(2) . . ?
Re6 Re2 Re4 60.099(10) . . ?
C2 Re2 Te5 92.4(2) . . ?
Re6 Re2 Te5 120.760(15) . . ?
Re4 Re2 Te5 119.789(14) . . ?
C2 Re2 Re5 135.7(2) . . ?
Re6 Re2 Re5 60.428(9) . . ?
Re4 Re2 Re5 90.057(10) . . ?
Te5 Re2 Re5 60.332(13) . . ?
C2 Re2 Re3 138.2(2) . . ?
Re6 Re2 Re3 89.856(11) . . ?
Re4 Re2 Re3 59.737(9) . . ?
Te5 Re2 Re3 60.061(12) . . ?
Re5 Re2 Re3 59.639(9) . . ?
C2 Re2 Te4 91.4(2) . . ?
Re6 Re2 Te4 120.077(14) . . ?
Re4 Re2 Te4 59.980(13) . . ?
Te5 Re2 Te4 89.455(16) . . ?
Re5 Re2 Te4 119.957(14) . . ?
Re3 Re2 Te4 60.320(12) . . ?
C2 Re2 Te3 88.3(2) . . ?
Re6 Re2 Te3 60.516(12) . . ?
Re4 Re2 Te3 120.610(15) . . ?
Te5 Re2 Te3 89.980(15) . . ?
Re5 Re2 Te3 59.983(11) . . ?
Re3 Re2 Te3 119.622(14) . . ?
Te4 Re2 Te3 179.349(18) . . ?
C2 Re2 Te6 87.4(2) . . ?
Re6 Re2 Te6 59.924(13) . . ?
Re4 Re2 Te6 59.919(12) . . ?
Te5 Re2 Te6 179.125(18) . . ?
Re5 Re2 Te6 120.350(16) . . ?
Re3 Re2 Te6 119.656(14) . . ?
Te4 Re2 Te6 89.703(16) . . ?
Te3 Re2 Te6 90.860(16) . . ?
C3 Re3 Re5 135.09(18) . . ?
C3 Re3 Re4 134.43(18) . . ?
Re5 Re3 Re4 90.485(11) . . ?
C3 Re3 Re1 134.86(18) . . ?
Re5 Re3 Re1 60.122(9) . . ?
Re4 Re3 Re1 59.988(10) . . ?
C3 Re3 Re2 135.43(18) . . ?
Re5 Re3 Re2 60.137(9) . . ?
Re4 Re3 Re2 59.973(9) . . ?
Re1 Re3 Re2 89.703(11) . . ?
C3 Re3 Te5 90.25(18) . . ?
Re5 Re3 Te5 60.442(13) . . ?
Re4 Re3 Te5 119.857(14) . . ?
Re1 Re3 Te5 120.557(14) . . ?
Re2 Re3 Te5 59.894(12) . . ?
C3 Re3 Te1 89.98(18) . . ?
Re5 Re3 Te1 60.125(11) . . ?
Re4 Re3 Te1 119.957(15) . . ?
Re1 Re3 Te1 59.972(12) . . ?
Re2 Re3 Te1 120.258(14) . . ?
Te5 Re3 Te1 91.126(15) . . ?
C3 Re3 Te4 90.03(18) . . ?
Re5 Re3 Te4 119.995(14) . . ?
Re4 Re3 Te4 59.903(13) . . ?
Re1 Re3 Te4 119.890(15) . . ?
Re2 Re3 Te4 59.860(12) . . ?
Te5 Re3 Te4 89.097(15) . . ?
Te1 Re3 Te4 179.776(18) . . ?
C3 Re3 Te8 89.18(18) . . ?
Re5 Re3 Te8 120.182(15) . . ?
Re4 Re3 Te8 60.437(11) . . ?
Re1 Re3 Te8 60.069(12) . . ?
Re2 Re3 Te8 120.409(14) . . ?
Te5 Re3 Te8 179.368(17) . . ?
Te1 Re3 Te8 89.155(14) . . ?
Te4 Re3 Te8 90.621(15) . . ?
C4 Re4 Re3 133.31(19) . . ?
C4 Re4 Re1 134.93(18) . . ?
Re3 Re4 Re1 60.171(10) . . ?
C4 Re4 Re2 135.05(18) . . ?
Re3 Re4 Re2 60.290(9) . . ?
Re1 Re4 Re2 89.989(10) . . ?
C4 Re4 Re6 136.68(19) . . ?
Re3 Re4 Re6 90.016(10) . . ?
Re1 Re4 Re6 59.725(9) . . ?
Re2 Re4 Re6 59.823(10) . . ?
C4 Re4 Te4 88.6(2) . . ?
Re3 Re4 Te4 60.575(13) . . ?
Re1 Re4 Te4 120.744(14) . . ?
Re2 Re4 Te4 60.188(12) . . ?
Re6 Re4 Te4 120.010(14) . . ?
C4 Re4 Te2 90.7(2) . . ?
Re3 Re4 Te2 120.358(14) . . ?
Re1 Re4 Te2 60.189(12) . . ?
Re2 Re4 Te2 120.113(14) . . ?
Re6 Re4 Te2 60.292(12) . . ?
Te4 Re4 Te2 179.067(16) . . ?
C4 Re4 Te6 90.89(17) . . ?
Re3 Re4 Te6 120.689(14) . . ?
Re1 Re4 Te6 119.712(14) . . ?
Re2 Re4 Te6 60.400(13) . . ?
Re6 Re4 Te6 59.994(12) . . ?
Te4 Re4 Te6 90.098(16) . . ?
Te2 Re4 Te6 89.351(16) . . ?
C4 Re4 Te8 88.53(17) . . ?
Re3 Re4 Te8 60.446(11) . . ?
Re1 Re4 Te8 60.131(11) . . ?
Re2 Re4 Te8 120.734(14) . . ?
Re6 Re4 Te8 119.853(14) . . ?
Te4 Re4 Te8 91.014(15) . . ?
Te2 Re4 Te8 89.529(15) . . ?
Te6 Re4 Te8 178.732(18) . . ?
C5 Re5 Re3 132.99(18) . . ?
C5 Re5 Re1 135.46(18) . . ?
Re3 Re5 Re1 60.121(10) . . ?
C5 Re5 Te7 91.71(19) . . ?
Re3 Re5 Te7 120.168(13) . . ?
Re1 Re5 Te7 60.048(12) . . ?
C5 Re5 Re2 134.74(19) . . ?
Re3 Re5 Re2 60.224(9) . . ?
Re1 Re5 Re2 89.752(10) . . ?
Te7 Re5 Re2 119.430(14) . . ?
C5 Re5 Te1 88.73(17) . . ?
Re3 Re5 Te1 60.391(12) . . ?
Re1 Re5 Te1 60.060(12) . . ?
Te7 Re5 Te1 89.808(15) . . ?
Re2 Re5 Te1 120.610(14) . . ?
C5 Re5 Te3 90.88(17) . . ?
Re3 Re5 Te3 120.458(14) . . ?
Re1 Re5 Te3 119.764(14) . . ?
Te7 Re5 Te3 89.305(15) . . ?
Re2 Re5 Te3 60.235(12) . . ?
Te1 Re5 Te3 179.022(18) . . ?
C5 Re5 Re6 137.33(18) . . ?
Re3 Re5 Re6 89.684(10) . . ?
Re1 Re5 Re6 59.463(9) . . ?
Te7 Re5 Re6 59.889(12) . . ?
Re2 Re5 Re6 59.546(10) . . ?
Te1 Re5 Re6 119.522(13) . . ?
Te3 Re5 Re6 60.307(12) . . ?
C5 Re5 Te5 88.63(19) . . ?
Re3 Re5 Te5 60.077(12) . . ?
Re1 Re5 Te5 120.191(14) . . ?
Te7 Re5 Te5 179.068(16) . . ?
Re2 Re5 Te5 59.802(12) . . ?
Te1 Re5 Te5 91.068(16) . . ?
Te3 Re5 Te5 89.821(16) . . ?
Re6 Re5 Te5 119.348(14) . . ?
C6 Re6 Re1 133.43(19) . . ?
C6 Re6 Re2 136.17(19) . . ?
Re1 Re6 Re2 90.346(11) . . ?
C6 Re6 Re4 133.25(18) . . ?
Re1 Re6 Re4 60.083(9) . . ?
Re2 Re6 Re4 60.078(9) . . ?
C6 Re6 Te6 89.26(18) . . ?
Re1 Re6 Te6 120.190(14) . . ?
Re2 Re6 Te6 60.526(13) . . ?
Re4 Re6 Te6 60.113(12) . . ?
C6 Re6 Te7 90.27(18) . . ?
Re1 Re6 Te7 60.207(11) . . ?
Re2 Re6 Te7 119.848(14) . . ?
Re4 Re6 Te7 120.287(13) . . ?
Te6 Re6 Te7 179.525(18) . . ?
C6 Re6 Te2 87.64(18) . . ?
Re1 Re6 Te2 60.194(12) . . ?
Re2 Re6 Te2 120.032(14) . . ?
Re4 Re6 Te2 59.956(13) . . ?
Te6 Re6 Te2 89.227(15) . . ?
Te7 Re6 Te2 90.791(15) . . ?
C6 Re6 Re5 136.90(18) . . ?
Re1 Re6 Re5 60.000(9) . . ?
Re2 Re6 Re5 60.026(10) . . ?
Re4 Re6 Re5 89.815(11) . . ?
Te6 Re6 Re5 120.550(16) . . ?
Te7 Re6 Re5 59.827(13) . . ?
Te2 Re6 Re5 120.192(13) . . ?
C6 Re6 Te3 92.25(18) . . ?
Re1 Re6 Te3 119.744(14) . . ?
Re2 Re6 Te3 60.205(12) . . ?
Re4 Re6 Te3 120.279(15) . . ?
Te6 Re6 Te3 91.029(15) . . ?
Te7 Re6 Te3 88.952(14) . . ?
Te2 Re6 Te3 179.722(18) . . ?
Re5 Re6 Te3 59.749(11) . . ?
Re1 Te1 Re5 59.830(11) . . ?
Re1 Te1 Re3 59.741(12) . . ?
Re5 Te1 Re3 59.484(11) . . ?
Re4 Te2 Re1 59.749(12) . . ?
Re4 Te2 Re6 59.752(12) . . ?
Re1 Te2 Re6 59.401(11) . . ?
Re5 Te3 Re2 59.782(12) . . ?
Re5 Te3 Re6 59.944(11) . . ?
Re2 Te3 Re6 59.279(12) . . ?
Re4 Te4 Re2 59.832(12) . . ?
Re4 Te4 Re3 59.522(12) . . ?
Re2 Te4 Re3 59.820(11) . . ?
Re2 Te5 Re3 60.045(12) . . ?
Re2 Te5 Re5 59.866(13) . . ?
Re3 Te5 Re5 59.480(12) . . ?
Re6 Te6 Re4 59.893(11) . . ?
Re6 Te6 Re2 59.550(12) . . ?
Re4 Te6 Re2 59.681(12) . . ?
Re5 Te7 Re1 59.938(12) . . ?
Re5 Te7 Re6 60.284(12) . . ?
Re1 Te7 Re6 59.557(11) . . ?
Re1 Te8 Re4 59.344(11) . . ?
Re1 Te8 Re3 59.461(12) . . ?
Re4 Te8 Re3 59.117(11) . . ?
N1 C1 Re1 177.6(6) . . ?
N2 C2 Re2 174.0(9) . . ?
N3 C3 Re3 175.8(6) . . ?
N4 C4 Re4 175.4(6) . . ?
N5 C5 Re5 178.4(6) . . ?
N6 C6 Re6 177.2(6) . . ?
C14 C11 N11 110.6(7) . . ?
C14 C11 H11A 109.5 . . ?
N11 C11 H11A 109.5 . . ?
C14 C11 H11B 109.5 . . ?
N11 C11 H11B 109.5 . . ?
H11A C11 H11B 108.1 . . ?
N14 C12 C13 109.7(6) . . ?
N14 C12 H12A 109.7 . . ?
C13 C12 H12A 109.7 . . ?
N14 C12 H12B 109.7 . . ?
C13 C12 H12B 109.7 . . ?
H12A C12 H12B 108.2 . . ?
N13 C13 C12 108.5(6) . . ?
N13 C13 H13A 110.0 . . ?
C12 C13 H13A 110.0 . . ?
N13 C13 H13B 110.0 . . ?
C12 C13 H13B 110.0 . . ?
H13A C13 H13B 108.4 . . ?
C11 C14 N12 111.8(7) . . ?
C11 C14 H14A 109.3 . . ?
N12 C14 H14A 109.3 . . ?
C11 C14 H14B 109.3 . . ?
N12 C14 H14B 109.3 . . ?
H14A C14 H14B 107.9 . . ?
N21 C21 C22 108.4(7) . . ?
N21 C21 H21A 110.0 . . ?
C22 C21 H21A 110.0 . . ?
N21 C21 H21B 110.0 . . ?
C22 C21 H21B 110.0 . . ?
H21A C21 H21B 108.4 . . ?
C21 C22 N22 108.6(6) . . ?
C21 C22 H22A 110.0 . . ?
N22 C22 H22A 110.0 . . ?
C21 C22 H22B 110.0 . . ?
N22 C22 H22B 110.0 . . ?
H22A C22 H22B 108.4 . . ?
C24 C23 N23 109.6(10) . . ?
C24 C23 H23A 109.7 . . ?
N23 C23 H23A 109.7 . . ?
C24 C23 H23B 109.7 . . ?
N23 C23 H23B 109.7 . . ?
H23A C23 H23B 108.2 . . ?
C23 C24 N24 111.7(10) . . ?
C23 C24 H24A 109.3 . . ?
N24 C24 H24A 109.3 . . ?
C23 C24 H24B 109.3 . . ?
N24 C24 H24B 109.3 . . ?
H24A C24 H24B 107.9 . . ?
C1 N1 Zn2 146.1(5) . . ?
C3 N3 Zn1 137.0(5) . . ?
C4 N4 Zn2 151.1(5) . 2_655 ?
C11 N11 Zn1 109.7(6) . . ?
C11 N11 H11C 109.7 . . ?
Zn1 N11 H11C 109.7 . . ?
C11 N11 H11D 109.7 . . ?
Zn1 N11 H11D 109.7 . . ?
H11C N11 H11D 108.2 . . ?
C14 N12 Zn1 105.6(5) . . ?
C14 N12 H12C 110.6 . . ?
Zn1 N12 H12C 110.6 . . ?
C14 N12 H12D 110.6 . . ?
Zn1 N12 H12D 110.6 . . ?
H12C N12 H12D 108.8 . . ?
C13 N13 Zn1 106.9(5) . . ?
C13 N13 H13C 110.3 . . ?
Zn1 N13 H13C 110.3 . . ?
C13 N13 H13D 110.3 . . ?
Zn1 N13 H13D 110.3 . . ?
H13C N13 H13D 108.6 . . ?
C12 N14 Zn1 107.2(5) . . ?
C12 N14 H14C 110.3 . . ?
Zn1 N14 H14C 110.3 . . ?
C12 N14 H14D 110.3 . . ?
Zn1 N14 H14D 110.3 . . ?
H14C N14 H14D 108.5 . . ?
C21 N21 Zn2 107.6(5) . . ?
C21 N21 H21C 110.2 . . ?
Zn2 N21 H21C 110.2 . . ?
C21 N21 H21D 110.2 . . ?
Zn2 N21 H21D 110.2 . . ?
H21C N21 H21D 108.5 . . ?
C22 N22 Zn2 107.3(5) . . ?
C22 N22 H22C 110.2 . . ?
Zn2 N22 H22C 110.2 . . ?
C22 N22 H22D 110.2 . . ?
Zn2 N22 H22D 110.2 . . ?
H22C N22 H22D 108.5 . . ?
C23 N23 Zn2 107.8(6) . . ?
C23 N23 H23C 110.1 . . ?
Zn2 N23 H23C 110.1 . . ?
C23 N23 H23D 110.1 . . ?
Zn2 N23 H23D 110.1 . . ?
H23C N23 H23D 108.5 . . ?
C24 N24 Zn2 106.1(6) . . ?
C24 N24 H24C 110.5 . . ?
Zn2 N24 H24C 110.5 . . ?
C24 N24 H24D 110.5 . . ?
Zn2 N24 H24D 110.5 . . ?
H24C N24 H24D 108.7 . . ?
N12 Zn1 N14 100.9(3) . . ?
N12 Zn1 O11 91.5(3) . . ?
N14 Zn1 O11 95.6(2) . . ?
N12 Zn1 N13 174.7(3) . . ?
N14 Zn1 N13 82.3(2) . . ?
O11 Zn1 N13 92.5(2) . . ?
N12 Zn1 N11 81.4(3) . . ?
N14 Zn1 N11 172.6(2) . . ?
O11 Zn1 N11 91.4(2) . . ?
N13 Zn1 N11 95.0(3) . . ?
N12 Zn1 N3 88.5(2) . . ?
N14 Zn1 N3 85.6(2) . . ?
O11 Zn1 N3 178.8(2) . . ?
N13 Zn1 N3 87.5(2) . . ?
N11 Zn1 N3 87.5(2) . . ?
N22 Zn2 N21 81.8(3) . . ?
N22 Zn2 N23 177.2(2) . . ?
N21 Zn2 N23 98.8(3) . . ?
N22 Zn2 N24 98.0(3) . . ?
N21 Zn2 N24 178.7(3) . . ?
N23 Zn2 N24 81.5(3) . . ?
N22 Zn2 N4 87.2(2) . 2_645 ?
N21 Zn2 N4 92.1(2) . 2_645 ?
N23 Zn2 N4 95.4(2) . 2_645 ?
N24 Zn2 N4 86.6(3) . 2_645 ?
N22 Zn2 N1 90.4(2) . . ?
N21 Zn2 N1 87.0(2) . . ?
N23 Zn2 N1 86.9(2) . . ?
N24 Zn2 N1 94.3(3) . . ?
N4 Zn2 N1 177.6(2) 2_645 . ?
H11 O1 H12 116(8) . . ?
H21 O2 H22 87(10) . . ?
H3A O3 H3B 110.8(8) . . ?
Zn1 O11 H111 124(4) . . ?
Zn1 O11 H112 123(5) . . ?
H111 O11 H112 106(7) . . ?

loop_
_geom_bond_atom_site_label_1
_geom_bond_atom_site_label_2
_geom_bond_distance
_geom_bond_site_symmetry_2
_geom_bond_publ_flag
Re1 C1 2.094(7) . ?
Re1 Re6 2.6723(3) . ?
Re1 Re4 2.6820(4) . ?
Re1 Re3 2.6870(4) . ?
Re1 Re5 2.6870(4) . ?
Re1 Te7 2.6900(5) . ?
Re1 Te1 2.6933(5) . ?
Re1 Te2 2.6940(5) . ?
Re1 Te8 2.7036(5) . ?
Re2 C2 2.093(8) . ?
Re2 Re6 2.6775(4) . ?
Re2 Re4 2.6844(4) . ?
Re2 Te5 2.6889(5) . ?
Re2 Re5 2.6906(4) . ?
Re2 Re3 2.6930(4) . ?
Re2 Te4 2.6941(5) . ?
Re2 Te3 2.7029(5) . ?
Re2 Te6 2.7039(5) . ?
Re3 C3 2.093(7) . ?
Re3 Re5 2.6771(4) . ?
Re3 Re4 2.6780(4) . ?
Re3 Te5 2.6934(5) . ?
Re3 Te1 2.7018(5) . ?
Re3 Te4 2.7066(5) . ?
Re3 Te8 2.7145(5) . ?
Re4 C4 2.093(6) . ?
Re4 Re6 2.6850(4) . ?
Re4 Te4 2.6885(6) . ?
Re4 Te2 2.6905(6) . ?
Re4 Te6 2.6910(5) . ?
Re4 Te8 2.7142(5) . ?
Re5 C5 2.113(7) . ?
Re5 Te7 2.6891(5) . ?
Re5 Te1 2.6946(5) . ?
Re5 Te3 2.6961(5) . ?
Re5 Re6 2.7014(4) . ?
Re5 Te5 2.7032(6) . ?
Re6 C6 2.117(7) . ?
Re6 Te6 2.6877(5) . ?
Re6 Te7 2.6907(5) . ?
Re6 Te2 2.6996(5) . ?
Re6 Te3 2.7113(5) . ?
C1 N1 1.146(8) . ?
C2 N2 1.158(10) . ?
C3 N3 1.146(9) . ?
C4 N4 1.144(8) . ?
C5 N5 1.146(8) . ?
C6 N6 1.138(9) . ?
C11 C14 1.447(13) . ?
C11 N11 1.460(11) . ?
C11 H11A 0.9900 . ?
C11 H11B 0.9900 . ?
C12 N14 1.468(9) . ?
C12 C13 1.512(11) . ?
C12 H12A 0.9900 . ?
C12 H12B 0.9900 . ?
C13 N13 1.488(9) . ?
C13 H13A 0.9900 . ?
C13 H13B 0.9900 . ?
C14 N12 1.521(11) . ?
C14 H14A 0.9900 . ?
C14 H14B 0.9900 . ?
C21 N21 1.481(10) . ?
C21 C22 1.494(13) . ?
C21 H21A 0.9900 . ?
C21 H21B 0.9900 . ?
C22 N22 1.494(13) . ?
C22 H22A 0.9900 . ?
C22 H22B 0.9900 . ?
C23 C24 1.445(16) . ?
C23 N23 1.461(14) . ?
C23 H23A 0.9900 . ?
C23 H23B 0.9900 . ?
C24 N24 1.500(14) . ?
C24 H24A 0.9900 . ?
C24 H24B 0.9900 . ?
N1 Zn2 2.242(5) . ?
N3 Zn1 2.339(6) . ?
N4 Zn2 2.191(6) 2_655 ?
N11 Zn1 2.175(6) . ?
N11 H11C 0.9200 . ?
N11 H11D 0.9200 . ?
N12 Zn1 2.108(6) . ?
N12 H12C 0.9200 . ?
N12 H12D 0.9200 . ?
N13 Zn1 2.155(6) . ?
N13 H13C 0.9200 . ?
N13 H13D 0.9200 . ?
N14 Zn1 2.131(6) . ?
N14 H14C 0.9200 . ?
N14 H14D 0.9200 . ?
N21 Zn2 2.140(7) . ?
N21 H21C 0.9200 . ?
N21 H21D 0.9200 . ?
N22 Zn2 2.125(6) . ?
N22 H22C 0.9200 . ?
N22 H22D 0.9200 . ?
N23 Zn2 2.146(6) . ?
N23 H23C 0.9200 . ?
N23 H23D 0.9200 . ?
N24 Zn2 2.152(8) . ?
N24 H24C 0.9200 . ?
N24 H24D 0.9200 . ?
Zn1 O11 2.134(6) . ?
Zn2 N4 2.191(6) 2_645 ?
O1 H11 0.80(7) . ?
O1 H12 0.73(8) . ?
O2 H21 0.72(8) . ?
O2 H22 0.86(14) . ?
O3 H3A 0.978(8) . ?
O3 H3B 0.983(8) . ?
O11 H111 1.02(9) . ?
O11 H112 0.78(7) . ?
